data_4029590
loop_
_publ_author_name
'Mishra, Kunj B.'
'Tiwari, Vinod K.'

_publ_section_title
;
 Click chemistry inspired synthesis of morpholine-fused triazoles.
;
_journal_issue 12
_journal_name_full 'The Journal of organic chemistry'
_journal_page_first 5752
_journal_page_last 5762
_journal_paper_doi 10.1021/jo500890w
_journal_volume 79
_journal_year 2014
_chemical_formula_moiety 'C14 H20 N6 O2'
_chemical_formula_sum 'C14 H20 N6 O2'
_chemical_formula_weight 304.3510
_chemical_name_systematic
;
 ?
;
_space_group_IT_number 14
_symmetry_space_group_name_Hall '-P 2ybc'
_symmetry_space_group_name_H-M 'P 1 21/c 1'
_atom_sites_solution_hydrogens geom
_atom_sites_solution_primary direct
_atom_sites_solution_secondary difmap
_audit_creation_method SHELXL-97
_cell_angle_alpha 90.00
_cell_angle_beta 104.191(8)
_cell_angle_gamma 90.00
_cell_formula_units_Z 4
_cell_length_a 10.6543(8)
_cell_length_b 14.9406(12)
_cell_length_c 9.9564(7)
_cell_measurement_temperature 293(2)
_cell_measurement_theta_max 29.0792
_cell_measurement_theta_min 3.2161
_cell_volume 1536.5(2)
_computing_structure_refinement 'SHELXL-97 (Sheldrick, 1997)'
_diffrn_ambient_temperature 293(2)
_diffrn_measured_fraction_theta_full 25.24
_diffrn_measured_fraction_theta_max 25.24
_diffrn_radiation_monochromator graphite
_diffrn_radiation_source 'fine-focus sealed tube'
_diffrn_radiation_type MoK\a
_diffrn_radiation_wavelength 0.71073
_diffrn_reflns_av_R_equivalents 0.0278
_diffrn_reflns_av_sigmaI/netI 0.0596
_diffrn_reflns_limit_h_max 14
_diffrn_reflns_limit_h_min -13
_diffrn_reflns_limit_k_max 20
_diffrn_reflns_limit_k_min -20
_diffrn_reflns_limit_l_max 13
_diffrn_reflns_limit_l_min -10
_diffrn_reflns_number 7104
_diffrn_reflns_theta_full 29.14
_diffrn_reflns_theta_max 29.14
_diffrn_reflns_theta_min 3.37
_exptl_absorpt_coefficient_mu 0.093
_exptl_absorpt_correction_T_max 1.00000
_exptl_absorpt_correction_T_min 0.57145
_exptl_crystal_density_diffrn 1.316
_exptl_crystal_density_method 'not measured'
_exptl_crystal_F_000 648.0
_exptl_crystal_size_max 0.15
_exptl_crystal_size_mid 0.12
_exptl_crystal_size_min 0.09
_refine_diff_density_max 0.800
_refine_diff_density_min -0.244
_refine_diff_density_rms 0.045
_refine_ls_extinction_method none
_refine_ls_goodness_of_fit_ref 1.033
_refine_ls_hydrogen_treatment mixed
_refine_ls_matrix_type full
_refine_ls_number_parameters 199
_refine_ls_number_reflns 3531
_refine_ls_number_restraints 0
_refine_ls_restrained_S_all 1.033
_refine_ls_R_factor_all 0.1154
_refine_ls_R_factor_gt 0.0639
_refine_ls_shift/su_max 0.016
_refine_ls_shift/su_mean 0.003
_refine_ls_structure_factor_coef Fsqd
_refine_ls_weighting_details 'calc w=1/[\s^2^(Fo^2^)+(0.0753P)^2^+0.4427P] where P=(Fo^2^+2Fc^2^)/3'
_refine_ls_weighting_scheme calc
_refine_ls_wR_factor_gt 0.1532
_refine_ls_wR_factor_ref 0.1823
_reflns_number_gt 2058
_reflns_number_total 3531
_reflns_threshold_expression >2sigma(I)
_cod_data_source_file jo500890w_si_002.cif
_cod_data_source_block shelxl-4
_cod_depositor_comments 'Adding full bibliography for 4029587--4029590.cif.'
_cod_original_sg_symbol_H-M 'P 21/c'
_cod_database_code 4029590

loop_
_symmetry_equiv_pos_as_xyz
'x, y, z'
'-x, y+1/2, -z+1/2'
'-x, -y, -z'
'x, -y-1/2, z-1/2'

loop_
_atom_site_label
_atom_site_type_symbol
_atom_site_fract_x
_atom_site_fract_y
_atom_site_fract_z
_atom_site_U_iso_or_equiv
_atom_site_adp_type
_atom_site_occupancy
_atom_site_symmetry_multiplicity
_atom_site_calc_flag
_atom_site_refinement_flags
O2 O 0.62845(17) -0.10092(12) 1.10973(16) 0.0444(5) Uani 1 1 d .
H2 H 0.5783 -0.0585 1.1012 0.067 Uiso 1 1 calc R
O1 O 0.8234(2) 0.01053(12) 0.5395(2) 0.0554(6) Uani 1 1 d .
N3 N 0.9138(2) 0.13515(14) 0.3943(2) 0.0402(5) Uani 1 1 d .
N4 N 0.7985(2) 0.03966(14) 0.8143(2) 0.0419(5) Uani 1 1 d .
N6 N 0.6204(2) 0.02379(15) 0.8734(2) 0.0469(6) Uani 1 1 d .
N5 N 0.6884(2) 0.08097(16) 0.8187(2) 0.0512(6) Uani 1 1 d .
C7 C 0.6876(2) -0.05424(16) 0.9037(2) 0.0357(6) Uani 1 1 d .
N2 N 0.9713(2) 0.18215(16) 0.3105(3) 0.0536(6) Uani 1 1 d .
C6 C 0.6383(2) -0.13038(16) 0.9748(2) 0.0351(6) Uani 1 1 d .
N1 N 0.9208(2) 0.15357(17) 0.1831(2) 0.0556(6) Uani 1 1 d .
C8 C 0.8020(2) -0.04420(17) 0.8643(2) 0.0397(6) Uani 1 1 d .
H8 H 0.8675 -0.0863 0.8708 0.048 Uiso 1 1 calc R
C13 C 0.8333(3) 0.0890(2) 0.1888(3) 0.0534(7) Uani 1 1 d .
H13 H 0.7839 0.0584 0.1128 0.064 Uiso 1 1 calc R
C9 C 0.8946(3) 0.08507(19) 0.7555(3) 0.0501(7) Uani 1 1 d .
H9A H 0.9750 0.0515 0.7786 0.060 Uiso 1 1 calc R
H9B H 0.9117 0.1440 0.7967 0.060 Uiso 1 1 calc R
C1 C 0.5058(2) -0.16125(18) 0.8879(3) 0.0447(6) Uani 1 1 d .
H1A H 0.4444 -0.1126 0.8815 0.054 Uiso 1 1 calc R
H1B H 0.5131 -0.1749 0.7948 0.054 Uiso 1 1 calc R
C5 C 0.7340(2) -0.20878(17) 0.9999(3) 0.0424(6) Uani 1 1 d .
H5A H 0.7535 -0.2254 0.9130 0.051 Uiso 1 1 calc R
H5B H 0.8141 -0.1900 1.0632 0.051 Uiso 1 1 calc R
C4 C 0.6807(3) -0.28975(18) 1.0598(3) 0.0541(8) Uani 1 1 d .
H4A H 0.6704 -0.2752 1.1514 0.065 Uiso 1 1 calc R
H4B H 0.7420 -0.3387 1.0690 0.065 Uiso 1 1 calc R
C3 C 0.5509(3) -0.3191(2) 0.9683(4) 0.0646(9) Uani 1 1 d .
H3A H 0.5624 -0.3387 0.8792 0.078 Uiso 1 1 calc R
H3B H 0.5179 -0.3693 1.0112 0.078 Uiso 1 1 calc R
C10 C 0.8506(3) 0.09441(17) 0.6013(3) 0.0439(6) Uani 1 1 d .
H10 H 0.7705 0.1296 0.5799 0.053 Uiso 1 1 calc R
C14 C 0.9507(3) 0.14409(18) 0.5444(3) 0.0471(7) Uani 1 1 d .
H14A H 0.9529 0.2068 0.5704 0.057 Uiso 1 1 calc R
H14B H 1.0359 0.1187 0.5813 0.057 Uiso 1 1 calc R
C11 C 0.7536(3) 0.0176(2) 0.3974(3) 0.0545(8) Uani 1 1 d .
H11A H 0.6688 0.0433 0.3914 0.065 Uiso 1 1 calc R
H11B H 0.7418 -0.0414 0.3554 0.065 Uiso 1 1 calc R
C12 C 0.8285(2) 0.07582(17) 0.3223(3) 0.0420(6) Uani 1 1 d .
C2 C 0.4539(3) -0.2428(2) 0.9470(3) 0.0591(8) Uani 1 1 d .
H2A H 0.3736 -0.2618 0.8842 0.071 Uiso 1 1 calc R
H2B H 0.4355 -0.2274 1.0349 0.071 Uiso 1 1 calc R

loop_
_atom_site_aniso_label
_atom_site_aniso_U_11
_atom_site_aniso_U_22
_atom_site_aniso_U_33
_atom_site_aniso_U_23
_atom_site_aniso_U_13
_atom_site_aniso_U_12
O2 0.0492(11) 0.0497(11) 0.0368(10) -0.0045(8) 0.0153(8) 0.0036(9)
O1 0.0648(14) 0.0460(11) 0.0566(13) 0.0007(9) 0.0172(10) -0.0116(10)
N3 0.0414(12) 0.0399(12) 0.0443(13) -0.0011(10) 0.0201(10) -0.0037(10)
N4 0.0457(13) 0.0424(12) 0.0414(12) 0.0023(10) 0.0179(10) 0.0031(10)
N6 0.0498(14) 0.0482(13) 0.0478(13) 0.0080(11) 0.0219(11) 0.0110(11)
N5 0.0580(15) 0.0475(13) 0.0535(15) 0.0102(11) 0.0238(12) 0.0129(12)
C7 0.0348(13) 0.0413(14) 0.0317(12) -0.0015(11) 0.0096(10) 0.0058(11)
N2 0.0608(16) 0.0508(14) 0.0573(16) 0.0015(12) 0.0305(13) -0.0104(12)
C6 0.0339(13) 0.0408(13) 0.0321(13) -0.0014(11) 0.0109(10) 0.0013(11)
N1 0.0552(15) 0.0662(16) 0.0501(15) 0.0034(12) 0.0217(12) -0.0008(13)
C8 0.0395(14) 0.0409(14) 0.0415(14) 0.0037(12) 0.0151(11) 0.0036(11)
C13 0.0481(17) 0.0644(19) 0.0477(17) -0.0007(14) 0.0119(13) -0.0057(15)
C9 0.0558(17) 0.0496(16) 0.0489(17) 0.0036(13) 0.0204(14) -0.0110(14)
C1 0.0390(14) 0.0519(16) 0.0427(15) -0.0032(13) 0.0090(12) 0.0000(12)
C5 0.0369(14) 0.0464(15) 0.0447(15) 0.0050(12) 0.0115(12) 0.0059(12)
C4 0.0577(18) 0.0428(16) 0.0625(19) 0.0096(14) 0.0163(15) 0.0075(14)
C3 0.069(2) 0.0447(17) 0.084(2) -0.0009(16) 0.0273(19) -0.0081(15)
C10 0.0498(16) 0.0382(14) 0.0494(16) -0.0021(12) 0.0231(13) -0.0004(12)
C14 0.0558(17) 0.0424(15) 0.0474(16) -0.0080(12) 0.0209(13) -0.0123(13)
C11 0.0516(18) 0.0646(19) 0.0456(16) 0.0037(14) 0.0090(14) -0.0188(15)
C12 0.0347(13) 0.0457(15) 0.0467(16) -0.0017(12) 0.0121(12) -0.0014(12)
C2 0.0460(17) 0.0568(18) 0.075(2) -0.0071(16) 0.0164(15) -0.0124(14)

loop_
_atom_type_symbol
_atom_type_description
_atom_type_scat_dispersion_real
_atom_type_scat_dispersion_imag
_atom_type_scat_source
C C 0.0033 0.0016 'International Tables Vol C Tables 4.2.6.8 and 6.1.1.4'
H H 0.0000 0.0000 'International Tables Vol C Tables 4.2.6.8 and 6.1.1.4'
N N 0.0061 0.0033 'International Tables Vol C Tables 4.2.6.8 and 6.1.1.4'
O O 0.0106 0.0060 'International Tables Vol C Tables 4.2.6.8 and 6.1.1.4'

loop_
_geom_angle_atom_site_label_1
_geom_angle_atom_site_label_2
_geom_angle_atom_site_label_3
_geom_angle
C6 O2 H2 109.5
C10 O1 C11 111.8(2)
C12 N3 N2 111.4(2)
C12 N3 C14 125.8(2)
N2 N3 C14 122.6(2)
N5 N4 C8 111.3(2)
N5 N4 C9 120.3(2)
C8 N4 C9 128.4(2)
N5 N6 C7 109.5(2)
N6 N5 N4 106.8(2)
N6 C7 C8 107.3(2)
N6 C7 C6 121.8(2)
C8 C7 C6 130.8(2)
N1 N2 N3 106.6(2)
O2 C6 C7 108.76(18)
O2 C6 C5 106.17(19)
C7 C6 C5 111.11(19)
O2 C6 C1 110.52(19)
C7 C6 C1 110.0(2)
C5 C6 C1 110.2(2)
N2 N1 C13 108.3(2)
N4 C8 C7 105.1(2)
N4 C8 H8 127.4
C7 C8 H8 127.4
N1 C13 C12 109.7(3)
N1 C13 H13 125.2
C12 C13 H13 125.2
N4 C9 C10 112.3(2)
N4 C9 H9A 109.1
C10 C9 H9A 109.1
N4 C9 H9B 109.1
C10 C9 H9B 109.1
H9A C9 H9B 107.9
C2 C1 C6 113.3(2)
C2 C1 H1A 108.9
C6 C1 H1A 108.9
C2 C1 H1B 108.9
C6 C1 H1B 108.9
H1A C1 H1B 107.7
C4 C5 C6 112.0(2)
C4 C5 H5A 109.2
C6 C5 H5A 109.2
C4 C5 H5B 109.2
C6 C5 H5B 109.2
H5A C5 H5B 107.9
C5 C4 C3 111.5(2)
C5 C4 H4A 109.3
C3 C4 H4A 109.3
C5 C4 H4B 109.3
C3 C4 H4B 109.3
H4A C4 H4B 108.0
C2 C3 C4 110.8(2)
C2 C3 H3A 109.5
C4 C3 H3A 109.5
C2 C3 H3B 109.5
C4 C3 H3B 109.5
H3A C3 H3B 108.1
O1 C10 C9 110.3(2)
O1 C10 C14 111.3(2)
C9 C10 C14 110.8(2)
O1 C10 H10 108.1
C9 C10 H10 108.1
C14 C10 H10 108.1
N3 C14 C10 107.5(2)
N3 C14 H14A 110.2
C10 C14 H14A 110.2
N3 C14 H14B 110.2
C10 C14 H14B 110.2
H14A C14 H14B 108.5
O1 C11 C12 108.9(2)
O1 C11 H11A 109.9
C12 C11 H11A 109.9
O1 C11 H11B 109.9
C12 C11 H11B 109.9
H11A C11 H11B 108.3
N3 C12 C13 104.1(2)
N3 C12 C11 119.4(2)
C13 C12 C11 136.5(3)
C1 C2 C3 110.9(2)
C1 C2 H2A 109.5
C3 C2 H2A 109.5
C1 C2 H2B 109.5
C3 C2 H2B 109.5
H2A C2 H2B 108.0

loop_
_geom_bond_atom_site_label_1
_geom_bond_atom_site_label_2
_geom_bond_distance
O2 C6 1.442(3)
O2 H2 0.8200
O1 C10 1.395(3)
O1 C11 1.432(3)
N3 C12 1.344(3)
N3 N2 1.348(3)
N3 C14 1.455(3)
N4 N5 1.336(3)
N4 C8 1.345(3)
N4 C9 1.465(3)
N6 N5 1.320(3)
N6 C7 1.362(3)
C7 C8 1.378(3)
C7 C6 1.501(3)
N2 N1 1.321(3)
C6 C5 1.533(3)
C6 C1 1.534(3)
N1 C13 1.352(4)
C8 H8 0.9300
C13 C12 1.357(4)
C13 H13 0.9300
C9 C10 1.497(4)
C9 H9A 0.9700
C9 H9B 0.9700
C1 C2 1.516(4)
C1 H1A 0.9700
C1 H1B 0.9700
C5 C4 1.519(4)
C5 H5A 0.9700
C5 H5B 0.9700
C4 C3 1.522(4)
C4 H4A 0.9700
C4 H4B 0.9700
C3 C2 1.518(4)
C3 H3A 0.9700
C3 H3B 0.9700
C10 C14 1.518(3)
C10 H10 0.9800
C14 H14A 0.9700
C14 H14B 0.9700
C11 C12 1.498(4)
C11 H11A 0.9700
C11 H11B 0.9700
C2 H2A 0.9700
C2 H2B 0.9700

loop_
_geom_torsion_atom_site_label_1
_geom_torsion_atom_site_label_2
_geom_torsion_atom_site_label_3
_geom_torsion_atom_site_label_4
_geom_torsion
C7 N6 N5 N4 -0.1(3)
C8 N4 N5 N6 0.7(3)
C9 N4 N5 N6 178.6(2)
N5 N6 C7 C8 -0.5(3)
N5 N6 C7 C6 176.4(2)
C12 N3 N2 N1 1.0(3)
C14 N3 N2 N1 176.0(2)
N6 C7 C6 O2 -62.0(3)
C8 C7 C6 O2 114.2(3)
N6 C7 C6 C5 -178.5(2)
C8 C7 C6 C5 -2.3(3)
N6 C7 C6 C1 59.2(3)
C8 C7 C6 C1 -124.7(3)
N3 N2 N1 C13 -0.4(3)
N5 N4 C8 C7 -1.0(3)
C9 N4 C8 C7 -178.7(2)
N6 C7 C8 N4 0.9(3)
C6 C7 C8 N4 -175.7(2)
N2 N1 C13 C12 -0.4(3)
N5 N4 C9 C10 -71.2(3)
C8 N4 C9 C10 106.3(3)
O2 C6 C1 C2 -64.4(3)
C7 C6 C1 C2 175.5(2)
C5 C6 C1 C2 52.6(3)
O2 C6 C5 C4 67.1(3)
C7 C6 C5 C4 -174.8(2)
C1 C6 C5 C4 -52.6(3)
C6 C5 C4 C3 55.7(3)
C5 C4 C3 C2 -56.8(3)
C11 O1 C10 C9 166.6(2)
C11 O1 C10 C14 -69.9(3)
N4 C9 C10 O1 -57.9(3)
N4 C9 C10 C14 178.3(2)
C12 N3 C14 C10 -15.7(3)
N2 N3 C14 C10 170.1(2)
O1 C10 C14 N3 45.8(3)
C9 C10 C14 N3 169.0(2)
C10 O1 C11 C12 55.3(3)
N2 N3 C12 C13 -1.2(3)
C14 N3 C12 C13 -175.9(2)
N2 N3 C12 C11 -179.5(2)
C14 N3 C12 C11 5.7(4)
N1 C13 C12 N3 0.9(3)
N1 C13 C12 C11 178.8(3)
O1 C11 C12 N3 -23.3(4)
O1 C11 C12 C13 159.1(3)
C6 C1 C2 C3 -54.8(3)
C4 C3 C2 C1 55.8(3)
